data_7238974
loop_
_publ_author_name
'Li, Ye-Xin'
'Pang, Mao-Ping'
'Zhang, Zhen-Wei'
'Li, Guo-Bao'
'Sun, Guo-Xin'

_publ_section_title
;
 Substitution position tuning of the different aggregation-induced
 emission properties of four (1-naphthyl)vinyl(9-anthryl)vinylbenzene
 isomers: from ACQ to AIEE and AIE
;
_journal_issue 35
_journal_name_full 'RSC Advances'
_journal_page_first 14950
_journal_paper_doi 10.1039/c3ra40612a
_journal_volume 3
_journal_year 2013
_chemical_formula_moiety 'C34 H24'
_chemical_formula_sum 'C34 H24'
_chemical_formula_weight 432.53
_space_group_crystal_system monoclinic
_space_group_IT_number 14
_space_group_name_Hall '-P 2ybc'
_space_group_name_H-M_alt 'P 1 21/c 1'
_atom_sites_solution_hydrogens geom
_atom_sites_solution_primary direct
_atom_sites_solution_secondary difmap
_audit_creation_date 2011-05-25
_audit_creation_method
;
Olex2 1.1
(compiled 2011.02.15 svn.r1672, GUI svn.r3494)
;
_cell_angle_alpha 90.00
_cell_angle_beta 107.41(3)
_cell_angle_gamma 90.00
_cell_formula_units_Z 4
_cell_length_a 16.850(4)
_cell_length_b 6.4351(18)
_cell_length_c 22.782(6)
_cell_measurement_reflns_used 1092
_cell_measurement_temperature 291.15
_cell_measurement_theta_max 28.7721
_cell_measurement_theta_min 3.1657
_cell_volume 2357.1(11)
_computing_cell_refinement
;
CrysAlisPro, Agilent Technologies,
Version 1.171.34.49 (release 20-01-2011 CrysAlis171 .NET)
(compiled Jan 20 2011,15:58:25)
;
_computing_data_collection
;
CrysAlisPro, Agilent Technologies,
Version 1.171.34.49 (release 20-01-2011 CrysAlis171 .NET)
(compiled Jan 20 2011,15:58:25)
;
_computing_data_reduction
;
CrysAlisPro, Agilent Technologies,
Version 1.171.34.49 (release 20-01-2011 CrysAlis171 .NET)
(compiled Jan 20 2011,15:58:25)
;
_computing_molecular_graphics
;
O. V. Dolomanov, L. J. Bourhis, R. J. Gildea, J. A. K. Howard and H. Puschmann,
OLEX2: a complete structure solution, refinement and analysis program.
J. Appl. Cryst. (2009). 42, 339-341.
;
_computing_publication_material
;
O. V. Dolomanov, L. J. Bourhis, R. J. Gildea, J. A. K. Howard and H. Puschmann,
OLEX2: a complete structure solution, refinement and analysis program.
J. Appl. Cryst. (2009). 42, 339-341.
;
_computing_structure_refinement 'SHELXL-97 (Sheldrick, 1997)'
_computing_structure_solution 'SHELXS-97 (Sheldrick, 1990)'
_diffrn_ambient_temperature 291.15
_diffrn_detector_area_resol_mean 16.0355
_diffrn_measured_fraction_theta_full 0.997
_diffrn_measured_fraction_theta_max 0.997
_diffrn_measurement_details
;
#__ type_ start__ end____ width___ exp.time_
1 omega -42.00 17.00 1.0000 71.6100
omega____ theta____ kappa____ phi______ frames
- 17.1176 -77.0000 -180.0000 59

#__ type_ start__ end____ width___ exp.time_
2 omega 20.00 45.00 1.0000 71.6100
omega____ theta____ kappa____ phi______ frames
- 17.1176 -77.0000 -60.0000 25

#__ type_ start__ end____ width___ exp.time_
3 omega -11.00 86.00 1.0000 71.6100
omega____ theta____ kappa____ phi______ frames
- 17.1176 77.0000 60.0000 97

#__ type_ start__ end____ width___ exp.time_
4 omega -69.00 -27.00 1.0000 71.6100
omega____ theta____ kappa____ phi______ frames
- -19.2269 116.0000 133.0000 42

#__ type_ start__ end____ width___ exp.time_
5 omega -13.00 62.00 1.0000 71.6100
omega____ theta____ kappa____ phi______ frames
- 17.1176 77.0000 -120.0000 75
;
_diffrn_measurement_device_type 'Xcalibur, Eos, Gemini'
_diffrn_measurement_method '\w scans'
_diffrn_orient_matrix_UB_11 0.0048828000
_diffrn_orient_matrix_UB_12 -0.0007445000
_diffrn_orient_matrix_UB_13 -0.0298864000
_diffrn_orient_matrix_UB_21 -0.0067262000
_diffrn_orient_matrix_UB_22 0.1086256000
_diffrn_orient_matrix_UB_23 -0.0021310000
_diffrn_orient_matrix_UB_31 0.0433960000
_diffrn_orient_matrix_UB_32 0.0170003000
_diffrn_orient_matrix_UB_33 0.0130335000
_diffrn_radiation_monochromator graphite
_diffrn_radiation_type 'Mo K\a'
_diffrn_radiation_wavelength 0.7107
_diffrn_reflns_av_R_equivalents 0.0706
_diffrn_reflns_av_unetI/netI 0.1232
_diffrn_reflns_limit_h_max 21
_diffrn_reflns_limit_h_min -21
_diffrn_reflns_limit_k_max 7
_diffrn_reflns_limit_k_min -8
_diffrn_reflns_limit_l_max 28
_diffrn_reflns_limit_l_min -27
_diffrn_reflns_number 12323
_diffrn_reflns_theta_full 26.37
_diffrn_reflns_theta_max 26.37
_diffrn_reflns_theta_min 3.30
_diffrn_source 'Enhance (Mo) X-ray Source'
_exptl_absorpt_coefficient_mu 0.069
_exptl_absorpt_correction_T_max 1.00000
_exptl_absorpt_correction_T_min 0.90639
_exptl_absorpt_correction_type multi-scan
_exptl_absorpt_process_details
;
CrysAlisPro, Agilent Technologies,
Version 1.171.34.49 (release 20-01-2011 CrysAlis171 .NET)
(compiled Jan 20 2011,15:58:25)
Empirical absorption correction using spherical harmonics,
implemented in SCALE3 ABSPACK scaling algorithm.
;
_exptl_crystal_colour yellow
_exptl_crystal_density_diffrn 1.219
_exptl_crystal_density_method 'not measured'
_exptl_crystal_description needle
_exptl_crystal_F_000 912
_exptl_crystal_size_max 0.33
_exptl_crystal_size_mid 0.07
_exptl_crystal_size_min 0.04
_refine_diff_density_max 0.248
_refine_diff_density_min -0.164
_refine_diff_density_rms 0.037
_refine_ls_extinction_method none
_refine_ls_goodness_of_fit_ref 1.025
_refine_ls_hydrogen_treatment constr
_refine_ls_matrix_type full
_refine_ls_number_parameters 307
_refine_ls_number_reflns 4787
_refine_ls_number_restraints 0
_refine_ls_restrained_S_all 1.025
_refine_ls_R_factor_all 0.2100
_refine_ls_R_factor_gt 0.0718
_refine_ls_shift/su_max 0.000
_refine_ls_shift/su_mean 0.000
_refine_ls_structure_factor_coef Fsqd
_refine_ls_weighting_details 'calc w=1/[\s^2^(Fo^2^)+(0.0419P)^2^+0.0000P] where P=(Fo^2^+2Fc^2^)/3'
_refine_ls_weighting_scheme calc
_refine_ls_wR_factor_gt 0.1227
_refine_ls_wR_factor_ref 0.1774
_reflns_number_gt 1861
_reflns_number_total 4787
_reflns_threshold_expression >2sigma(I)
_cod_data_source_file c3ra40612a.txt
_cod_data_source_block 111117b_lyx_03_55CIS
_cod_database_code 7238974
_chemical_oxdiff_formula 'C H'
_reflns_odcompleteness_completeness 99.62
_reflns_odcompleteness_iscentric 1
_reflns_odcompleteness_theta 26.32

loop_
_space_group_symop_id
_space_group_symop_operation_xyz
1 'x, y, z'
2 '-x, y+1/2, -z+1/2'
3 '-x, -y, -z'
4 'x, -y-1/2, z-1/2'

loop_
_atom_site_label
_atom_site_type_symbol
_atom_site_fract_x
_atom_site_fract_y
_atom_site_fract_z
_atom_site_U_iso_or_equiv
_atom_site_adp_type
_atom_site_occupancy
_atom_site_symmetry_multiplicity
_atom_site_calc_flag
_atom_site_refinement_flags
C9 C 0.11333(18) 0.4331(5) 0.33156(13) 0.0461(9) Uani 1 1 d .
C14 C 0.09152(19) 0.3085(5) 0.37522(14) 0.0484(9) Uani 1 1 d .
C1 C 0.0223(2) 0.3623(6) 0.39448(14) 0.0512(9) Uani 1 1 d .
C7 C 0.0029(2) 0.6743(6) 0.33263(15) 0.0593(10) Uani 1 1 d .
H7 H -0.0252 0.7982 0.3196 0.071 Uiso 1 1 calc R
C8 C 0.0681(2) 0.6203(6) 0.31035(15) 0.0521(9) Uani 1 1 d .
C16 C 0.18090(18) 0.0853(5) 0.45835(14) 0.0525(9) Uani 1 1 d .
H16 H 0.1709 0.1785 0.4865 0.063 Uiso 1 1 calc R
C20 C 0.35122(19) -0.4035(5) 0.53612(15) 0.0507(9) Uani 1 1 d .
C17 C 0.23682(18) -0.0866(5) 0.48416(14) 0.0467(9) Uani 1 1 d .
C15 C 0.14298(19) 0.1245(5) 0.40008(15) 0.0544(9) Uani 1 1 d .
H15 H 0.1491 0.0267 0.3717 0.065 Uiso 1 1 calc R
C30 C 0.5737(2) -0.2954(6) 0.67978(16) 0.0581(10) Uani 1 1 d .
C19 C 0.3415(2) -0.2369(6) 0.57126(15) 0.0583(10) Uani 1 1 d .
H19 H 0.3730 -0.2285 0.6124 0.070 Uiso 1 1 calc R
C21 C 0.3009(2) -0.4166(5) 0.47584(14) 0.0579(10) Uani 1 1 d .
H21 H 0.3046 -0.5320 0.4522 0.069 Uiso 1 1 calc R
C18 C 0.28490(19) -0.0818(5) 0.54547(14) 0.0557(10) Uani 1 1 d .
H18 H 0.2789 0.0291 0.5699 0.067 Uiso 1 1 calc R
C22 C 0.2447(2) -0.2586(6) 0.45022(15) 0.0570(10) Uani 1 1 d .
H22 H 0.2119 -0.2693 0.4095 0.068 Uiso 1 1 calc R
C6 C -0.0219(2) 0.5508(6) 0.37349(15) 0.0580(10) Uani 1 1 d .
C10 C 0.1805(2) 0.3826(6) 0.30842(15) 0.0627(11) Uani 1 1 d .
H10 H 0.2119 0.2640 0.3227 0.075 Uiso 1 1 calc R
C11 C 0.1997(2) 0.5035(7) 0.26602(18) 0.0785(13) Uani 1 1 d .
H11 H 0.2437 0.4669 0.2513 0.094 Uiso 1 1 calc R
C13 C 0.0911(2) 0.7416(6) 0.26618(16) 0.0675(11) Uani 1 1 d .
H13 H 0.0623 0.8640 0.2521 0.081 Uiso 1 1 calc R
C25 C 0.5353(2) -0.3510(7) 0.61860(17) 0.0646(11) Uani 1 1 d .
C28 C 0.6337(2) 0.0098(7) 0.6450(2) 0.0807(13) Uani 1 1 d .
H28 H 0.6670 0.1280 0.6533 0.097 Uiso 1 1 calc R
C26 C 0.5463(2) -0.2260(7) 0.57338(18) 0.0709(12) Uani 1 1 d .
H26 H 0.5202 -0.2612 0.5326 0.085 Uiso 1 1 calc R
C2 C -0.0086(2) 0.2314(7) 0.43283(16) 0.0738(12) Uani 1 1 d .
H2 H 0.0185 0.1071 0.4470 0.089 Uiso 1 1 calc R
C29 C 0.6227(2) -0.1139(6) 0.69473(17) 0.0624(10) Uani 1 1 d .
C24 C 0.4879(2) -0.5477(6) 0.60230(16) 0.0708(11) Uani 1 1 d .
H24 H 0.5145 -0.6678 0.6210 0.085 Uiso 1 1 calc R
C23 C 0.4111(2) -0.5712(6) 0.56363(14) 0.0613(10) Uani 1 1 d .
H23 H 0.3934 -0.7068 0.5529 0.074 Uiso 1 1 calc R
C5 C -0.0928(2) 0.6003(7) 0.39239(17) 0.0745(12) Uani 1 1 d .
H5 H -0.1215 0.7233 0.3790 0.089 Uiso 1 1 calc R
C12 C 0.1532(2) 0.6850(7) 0.24400(16) 0.0778(13) Uani 1 1 d .
H12 H 0.1656 0.7655 0.2140 0.093 Uiso 1 1 calc R
C32 C 0.6018(3) -0.3537(8) 0.78860(18) 0.0865(14) Uani 1 1 d .
H32 H 0.5944 -0.4333 0.8207 0.104 Uiso 1 1 calc R
C31 C 0.5642(2) -0.4150(7) 0.72989(17) 0.0770(12) Uani 1 1 d .
H31 H 0.5321 -0.5353 0.7223 0.092 Uiso 1 1 calc R
C27 C 0.5952(2) -0.0473(7) 0.58600(19) 0.0783(12) Uani 1 1 d .
H27 H 0.6014 0.0333 0.5538 0.094 Uiso 1 1 calc R
C34 C 0.6612(2) -0.0583(8) 0.7560(2) 0.0922(14) Uani 1 1 d .
H34 H 0.6941 0.0604 0.7649 0.111 Uiso 1 1 calc R
C4 C -0.1192(3) 0.4717(9) 0.42950(19) 0.0881(15) Uani 1 1 d .
H4 H -0.1652 0.5069 0.4420 0.106 Uiso 1 1 calc R
C3 C -0.0769(3) 0.2847(8) 0.44911(18) 0.0907(15) Uani 1 1 d .
H3 H -0.0961 0.1952 0.4739 0.109 Uiso 1 1 calc R
C33 C 0.6510(3) -0.1754(9) 0.8027(2) 0.0969(16) Uani 1 1 d .
H33 H 0.6764 -0.1377 0.8434 0.116 Uiso 1 1 calc R

loop_
_atom_site_aniso_label
_atom_site_aniso_U_11
_atom_site_aniso_U_22
_atom_site_aniso_U_33
_atom_site_aniso_U_23
_atom_site_aniso_U_13
_atom_site_aniso_U_12
C9 0.0384(17) 0.042(2) 0.0515(19) -0.0001(18) 0.0034(15) -0.0020(17)
C14 0.0451(19) 0.043(2) 0.0506(19) -0.0026(17) 0.0042(16) -0.0005(18)
C1 0.048(2) 0.051(3) 0.051(2) -0.0036(18) 0.0100(17) -0.006(2)
C7 0.052(2) 0.046(3) 0.069(2) -0.008(2) 0.0017(19) 0.010(2)
C8 0.0428(19) 0.047(3) 0.055(2) 0.0012(19) -0.0012(16) -0.0027(18)
C16 0.0464(19) 0.048(2) 0.059(2) 0.0013(18) 0.0102(16) 0.0054(18)
C20 0.050(2) 0.042(2) 0.058(2) 0.0026(19) 0.0140(17) -0.0019(18)
C17 0.0446(18) 0.041(2) 0.0529(19) -0.0010(18) 0.0125(16) -0.0028(17)
C15 0.054(2) 0.043(2) 0.063(2) -0.0042(18) 0.0146(17) -0.0035(18)
C30 0.046(2) 0.066(3) 0.062(2) 0.000(2) 0.0161(18) 0.013(2)
C19 0.058(2) 0.057(3) 0.055(2) -0.003(2) 0.0088(17) 0.006(2)
C21 0.064(2) 0.042(2) 0.062(2) -0.0101(19) 0.0098(18) -0.0014(19)
C18 0.055(2) 0.052(3) 0.059(2) -0.0063(19) 0.0146(17) 0.0055(19)
C22 0.059(2) 0.051(3) 0.052(2) -0.0024(19) 0.0035(17) -0.0037(19)
C6 0.050(2) 0.065(3) 0.053(2) -0.012(2) 0.0070(18) 0.003(2)
C10 0.053(2) 0.065(3) 0.067(2) 0.008(2) 0.0133(18) 0.006(2)
C11 0.055(2) 0.097(4) 0.084(3) 0.018(3) 0.023(2) 0.005(2)
C13 0.056(2) 0.064(3) 0.073(3) 0.017(2) 0.005(2) -0.003(2)
C25 0.055(2) 0.066(3) 0.070(3) 0.000(2) 0.015(2) 0.011(2)
C28 0.058(2) 0.081(4) 0.104(3) 0.007(3) 0.026(2) 0.008(2)
C26 0.063(2) 0.080(4) 0.073(3) 0.011(3) 0.025(2) 0.013(2)
C2 0.052(2) 0.090(4) 0.080(3) 0.017(2) 0.021(2) 0.003(2)
C29 0.048(2) 0.071(3) 0.065(2) -0.004(2) 0.0112(18) 0.010(2)
C24 0.074(3) 0.063(3) 0.069(2) -0.004(2) 0.012(2) 0.018(2)
C23 0.071(2) 0.045(3) 0.064(2) -0.0015(19) 0.0145(19) 0.005(2)
C5 0.063(3) 0.077(4) 0.080(3) -0.019(3) 0.016(2) 0.015(2)
C12 0.061(2) 0.095(4) 0.074(3) 0.030(2) 0.015(2) -0.010(3)
C32 0.081(3) 0.109(4) 0.065(3) 0.008(3) 0.015(2) -0.005(3)
C31 0.066(2) 0.093(4) 0.069(3) 0.014(3) 0.015(2) 0.012(2)
C27 0.065(3) 0.085(4) 0.087(3) 0.021(3) 0.027(2) 0.009(3)
C34 0.068(3) 0.112(4) 0.095(3) -0.022(3) 0.021(3) -0.002(3)
C4 0.069(3) 0.120(5) 0.084(3) -0.014(3) 0.036(2) 0.007(3)
C3 0.072(3) 0.116(5) 0.090(3) 0.022(3) 0.033(3) 0.003(3)
C33 0.085(3) 0.131(5) 0.075(3) -0.003(3) 0.024(3) -0.004(3)

loop_
_atom_type_symbol
_atom_type_description
_atom_type_scat_dispersion_real
_atom_type_scat_dispersion_imag
_atom_type_scat_source
C C 0.0033 0.0016 'International Tables Vol C Tables 4.2.6.8 and 6.1.1.4'
H H 0.0000 0.0000 'International Tables Vol C Tables 4.2.6.8 and 6.1.1.4'

loop_
_geom_angle_atom_site_label_1
_geom_angle_atom_site_label_2
_geom_angle_atom_site_label_3
_geom_angle
C14 C9 C8 119.5(3)
C14 C9 C10 122.5(3)
C10 C9 C8 118.0(3)
C9 C14 C15 118.7(3)
C1 C14 C9 119.7(3)
C1 C14 C15 121.6(3)
C14 C1 C6 120.1(3)
C14 C1 C2 122.5(3)
C2 C1 C6 117.4(3)
C8 C7 H7 118.8
C6 C7 H7 118.8
C6 C7 C8 122.4(3)
C7 C8 C9 119.2(3)
C7 C8 C13 122.5(3)
C13 C8 C9 118.2(3)
C17 C16 H16 116.1
C15 C16 H16 116.1
C15 C16 C17 127.8(3)
C19 C20 C21 118.7(3)
C19 C20 C23 120.4(3)
C21 C20 C23 120.8(3)
C18 C17 C16 120.0(3)
C22 C17 C16 122.8(3)
C22 C17 C18 117.2(3)
C14 C15 H15 116.8
C16 C15 C14 126.4(3)
C16 C15 H15 116.8
C25 C30 C29 121.0(4)
C25 C30 C31 122.1(4)
C29 C30 C31 116.8(4)
C20 C19 H19 120.0
C20 C19 C18 120.1(3)
C18 C19 H19 120.0
C20 C21 H21 119.7
C20 C21 C22 120.6(3)
C22 C21 H21 119.7
C17 C18 H18 119.0
C19 C18 C17 122.1(3)
C19 C18 H18 119.0
C17 C22 C21 121.2(3)
C17 C22 H22 119.4
C21 C22 H22 119.4
C7 C6 C1 118.8(3)
C7 C6 C5 121.7(4)
C5 C6 C1 119.3(4)
C9 C10 H10 119.3
C11 C10 C9 121.4(3)
C11 C10 H10 119.3
C10 C11 H11 119.9
C10 C11 C12 120.2(4)
C12 C11 H11 119.9
C8 C13 H13 119.1
C12 C13 C8 121.9(4)
C12 C13 H13 119.1
C30 C25 C24 121.5(4)
C26 C25 C30 118.4(4)
C26 C25 C24 120.0(4)
C29 C28 H28 120.2
C27 C28 H28 120.2
C27 C28 C29 119.6(4)
C25 C26 H26 118.8
C25 C26 C27 122.5(4)
C27 C26 H26 118.8
C1 C2 H2 119.5
C3 C2 C1 121.1(4)
C3 C2 H2 119.5
C30 C29 C28 118.1(4)
C34 C29 C30 121.0(4)
C34 C29 C28 120.9(4)
C25 C24 H24 116.4
C23 C24 C25 127.1(3)
C23 C24 H24 116.4
C20 C23 H23 116.7
C24 C23 C20 126.7(3)
C24 C23 H23 116.7
C6 C5 H5 119.5
C4 C5 C6 121.1(4)
C4 C5 H5 119.5
C11 C12 H12 119.9
C13 C12 C11 120.2(4)
C13 C12 H12 119.9
C31 C32 H32 118.8
C31 C32 C33 122.4(4)
C33 C32 H32 118.8
C30 C31 H31 119.9
C32 C31 C30 120.1(4)
C32 C31 H31 119.9
C28 C27 C26 120.4(4)
C28 C27 H27 119.8
C26 C27 H27 119.8
C29 C34 H34 119.6
C33 C34 C29 120.7(5)
C33 C34 H34 119.6
C5 C4 H4 120.2
C5 C4 C3 119.6(4)
C3 C4 H4 120.2
C2 C3 C4 121.5(4)
C2 C3 H3 119.2
C4 C3 H3 119.2
C32 C33 H33 120.6
C34 C33 C32 118.9(5)
C34 C33 H33 120.6

loop_
_geom_bond_atom_site_label_1
_geom_bond_atom_site_label_2
_geom_bond_distance
C9 C14 1.409(4)
C9 C8 1.430(4)
C9 C10 1.422(4)
C14 C1 1.407(4)
C14 C15 1.477(4)
C1 C6 1.429(4)
C1 C2 1.419(4)
C7 H7 0.9300
C7 C8 1.386(4)
C7 C6 1.380(4)
C8 C13 1.416(4)
C16 H16 0.9300
C16 C17 1.458(4)
C16 C15 1.314(4)
C20 C19 1.377(4)
C20 C21 1.384(4)
C20 C23 1.482(4)
C17 C18 1.390(4)
C17 C22 1.379(4)
C15 H15 0.9300
C30 C25 1.396(4)
C30 C29 1.412(5)
C30 C31 1.425(5)
C19 H19 0.9300
C19 C18 1.384(4)
C21 H21 0.9300
C21 C22 1.392(4)
C18 H18 0.9300
C22 H22 0.9300
C6 C5 1.423(5)
C10 H10 0.9300
C10 C11 1.353(4)
C11 H11 0.9300
C11 C12 1.413(5)
C13 H13 0.9300
C13 C12 1.341(5)
C25 C26 1.363(5)
C25 C24 1.483(5)
C28 H28 0.9300
C28 C29 1.440(5)
C28 C27 1.358(5)
C26 H26 0.9300
C26 C27 1.393(5)
C2 H2 0.9300
C2 C3 1.354(5)
C29 C34 1.399(5)
C24 H24 0.9300
C24 C23 1.339(4)
C23 H23 0.9300
C5 H5 0.9300
C5 C4 1.350(5)
C12 H12 0.9300
C32 H32 0.9300
C32 C31 1.356(5)
C32 C33 1.396(6)
C31 H31 0.9300
C27 H27 0.9300
C34 H34 0.9300
C34 C33 1.355(5)
C4 H4 0.9300
C4 C3 1.402(6)
C3 H3 0.9300
C33 H33 0.9300

loop_
_geom_torsion_atom_site_label_1
_geom_torsion_atom_site_label_2
_geom_torsion_atom_site_label_3
_geom_torsion_atom_site_label_4
_geom_torsion
C9 C14 C1 C6 -4.8(4)
C9 C14 C1 C2 172.7(3)
C9 C14 C15 C16 123.2(4)
C9 C8 C13 C12 0.3(5)
C9 C10 C11 C12 0.4(6)
C14 C9 C8 C7 -0.8(4)
C14 C9 C8 C13 -179.6(3)
C14 C9 C10 C11 179.3(3)
C14 C1 C6 C7 2.2(5)
C14 C1 C6 C5 178.7(3)
C14 C1 C2 C3 -178.0(3)
C1 C14 C15 C16 -56.2(5)
C1 C6 C5 C4 -0.4(5)
C1 C2 C3 C4 -0.8(6)
C7 C8 C13 C12 -178.5(3)
C7 C6 C5 C4 176.0(3)
C8 C9 C14 C1 4.1(4)
C8 C9 C14 C15 -175.4(3)
C8 C9 C10 C11 -2.2(5)
C8 C7 C6 C1 1.2(5)
C8 C7 C6 C5 -175.2(3)
C8 C13 C12 C11 -2.1(6)
C16 C17 C18 C19 -177.1(3)
C16 C17 C22 C21 177.8(3)
C20 C19 C18 C17 -0.4(5)
C20 C21 C22 C17 -0.9(5)
C17 C16 C15 C14 -175.2(3)
C15 C14 C1 C6 174.7(3)
C15 C14 C1 C2 -7.8(5)
C15 C16 C17 C18 166.6(3)
C15 C16 C17 C22 -13.5(5)
C30 C25 C26 C27 1.0(5)
C30 C25 C24 C23 130.1(4)
C30 C29 C34 C33 -1.3(6)
C19 C20 C21 C22 3.5(5)
C19 C20 C23 C24 -42.2(5)
C21 C20 C19 C18 -2.9(5)
C21 C20 C23 C24 141.4(4)
C18 C17 C22 C21 -2.4(5)
C22 C17 C18 C19 3.0(5)
C6 C1 C2 C3 -0.5(5)
C6 C7 C8 C9 -1.8(5)
C6 C7 C8 C13 176.9(3)
C6 C5 C4 C3 -0.9(6)
C10 C9 C14 C1 -177.4(3)
C10 C9 C14 C15 3.1(4)
C10 C9 C8 C7 -179.4(3)
C10 C9 C8 C13 1.9(4)
C10 C11 C12 C13 1.8(6)
C25 C30 C29 C28 -1.4(5)
C25 C30 C29 C34 -179.9(3)
C25 C30 C31 C32 -179.2(3)
C25 C26 C27 C28 -0.5(6)
C25 C24 C23 C20 -10.4(6)
C28 C29 C34 C33 -179.7(4)
C26 C25 C24 C23 -53.7(6)
C2 C1 C6 C7 -175.4(3)
C2 C1 C6 C5 1.0(4)
C29 C30 C25 C26 0.0(5)
C29 C30 C25 C24 176.2(3)
C29 C30 C31 C32 -0.4(5)
C29 C28 C27 C26 -1.0(6)
C29 C34 C33 C32 0.4(7)
C24 C25 C26 C27 -175.3(3)
C23 C20 C19 C18 -179.3(3)
C23 C20 C21 C22 180.0(3)
C5 C4 C3 C2 1.5(7)
C31 C30 C25 C26 178.8(3)
C31 C30 C25 C24 -5.0(5)
C31 C30 C29 C28 179.8(3)
C31 C30 C29 C34 1.3(5)
C31 C32 C33 C34 0.5(7)
C27 C28 C29 C30 1.9(5)
C27 C28 C29 C34 -179.6(3)
C33 C32 C31 C30 -0.5(6)
